data_7712370
loop_
_publ_author_name
'Zhang, Xue-Ying'
'Zhang, Xiao-Han'
'Yang, Bing-Ping'
'Mao, Jiang-Gao'

_publ_section_title
;
 A new polar alkaline earth&#x2212;rare earth&#x2212;iodate,
 Ba2Ce(IO3)8(H2O)
;
_journal_name_full 'Dalton Transactions'
_journal_paper_doi 10.1039/D3DT00326D
_journal_year 2023
_chemical_formula_moiety 'Ba2 Ce H2 I8 O25'
_chemical_formula_sum 'Ba2 Ce H2 I8 O25'
_chemical_formula_weight 1832.02
_space_group_crystal_system orthorhombic
_space_group_IT_number 33
_space_group_name_Hall 'P 2c -2n'
_space_group_name_H-M_alt 'P n a 21'
_atom_sites_solution_hydrogens difmap
_atom_sites_solution_primary iterative
_audit_creation_date 2022-09-22
_audit_creation_method
;
Olex2 1.3
(compiled 2020.11.12 svn.r5f609507 for OlexSys, GUI svn.r6408)
;
_audit_update_record
;
2023-01-25 deposited with the CCDC.	2023-02-22 downloaded from the CCDC.
;
_cell_angle_alpha 90
_cell_angle_beta 90
_cell_angle_gamma 90
_cell_formula_units_Z 4
_cell_length_a 15.5042(5)
_cell_length_b 7.8841(3)
_cell_length_c 19.5359(8)
_cell_measurement_reflns_used 9536
_cell_measurement_temperature 150.00(10)
_cell_measurement_theta_max 29.6770
_cell_measurement_theta_min 3.5180
_cell_volume 2388.00(15)
_computing_cell_refinement 'CrysAlisPro 1.171.41.113a (Rigaku OD, 2021)'
_computing_data_collection 'CrysAlisPro 1.171.41.113a (Rigaku OD, 2021)'
_computing_data_reduction 'CrysAlisPro 1.171.41.113a (Rigaku OD, 2021)'
_computing_molecular_graphics 'Olex2 1.3 (Dolomanov et al., 2009)'
_computing_publication_material 'Olex2 1.3 (Dolomanov et al., 2009)'
_computing_structure_refinement 'SHELXL 2018/3 (Sheldrick, 2015)'
_computing_structure_solution 'olex2.solve 1.3 (Bourhis et al., 2015)'
_diffrn_ambient_environment N~2~
_diffrn_ambient_temperature 150.00(10)
_diffrn_detector 'CCD plate'
_diffrn_detector_area_resol_mean 10.5594
_diffrn_detector_type Atlas
_diffrn_measured_fraction_theta_full 0.997
_diffrn_measured_fraction_theta_max 0.997
_diffrn_measurement_details
;
List of Runs (angles in degrees, time in seconds):

  # Type    Start    End  Width  t~exp~   \w     \q     \k     \f   Frames
#--------------------------------------------------------------------------
  1  \w     -3.00  22.00   1.00    2.27    --   13.00-105.00-162.00   25
  2  \w     -4.00  22.00   1.00    2.27    --  -13.94-105.00-162.00   26
  3  \w    -57.00 -32.00   1.00    2.27    --  -13.94 105.00 -62.00   25
  4  \w     35.00 102.00   1.00    2.27    --   13.00 178.00 150.00   67
  5  \w    -16.00  10.00   1.00    2.27    --   13.00 -99.00   0.00   26
  6  \w    -18.00  28.00   1.00    2.27    --  -13.94 -99.00 -30.00   46
  7  \w    -89.00 -64.00   1.00    2.27    --  -13.94 -38.00 -90.00   25
  8  \w    -51.00   7.00   1.00    2.27    --  -13.94 -38.00 -90.00   58
  9  \w   -101.00 -58.00   1.00    2.27    --  -13.94 178.00-120.00   43
;
_diffrn_measurement_device 'four-circle diffractometer'
_diffrn_measurement_device_type 'SuperNova, Dual, Cu at home/near, Atlas'
_diffrn_measurement_method '\w scans'
_diffrn_orient_matrix_type 'CrysAlisPro convention (1999,Acta A55,543-557)'
_diffrn_orient_matrix_UB_11 0.0414011000
_diffrn_orient_matrix_UB_12 -0.0134267000
_diffrn_orient_matrix_UB_13 0.0189268000
_diffrn_orient_matrix_UB_21 -0.0187558000
_diffrn_orient_matrix_UB_22 -0.0323625000
_diffrn_orient_matrix_UB_23 0.0173964000
_diffrn_orient_matrix_UB_31 0.0052765000
_diffrn_orient_matrix_UB_32 -0.0095053000
_diffrn_orient_matrix_UB_33 -0.0862014000
_diffrn_radiation_monochromator mirror
_diffrn_radiation_probe x-ray
_diffrn_radiation_type 'Mo K\a'
_diffrn_radiation_wavelength 0.71073
_diffrn_reflns_av_R_equivalents 0.0407
_diffrn_reflns_av_unetI/netI 0.0359
_diffrn_reflns_Laue_measured_fraction_full 0.997
_diffrn_reflns_Laue_measured_fraction_max 0.997
_diffrn_reflns_limit_h_max 18
_diffrn_reflns_limit_h_min -18
_diffrn_reflns_limit_k_max 9
_diffrn_reflns_limit_k_min -9
_diffrn_reflns_limit_l_max 20
_diffrn_reflns_limit_l_min -23
_diffrn_reflns_number 16163
_diffrn_reflns_point_group_measured_fraction_full 0.949
_diffrn_reflns_point_group_measured_fraction_max 0.949
_diffrn_reflns_theta_full 25.026
_diffrn_reflns_theta_max 25.026
_diffrn_reflns_theta_min 3.355
_diffrn_source 'micro-focus sealed X-ray tube'
_diffrn_source_type 'SuperNova (Mo) X-ray Source'
_exptl_absorpt_coefficient_mu 15.587
_exptl_absorpt_correction_T_max 1.000
_exptl_absorpt_correction_T_min 0.560
_exptl_absorpt_correction_type gaussian
_exptl_absorpt_process_details
;
CrysAlisPro 1.171.41.113a (Rigaku Oxford Diffraction, 2021)
Numerical absorption correction based on gaussian integration over
a multifaceted crystal model
Empirical absorption correction using spherical harmonics,
implemented in SCALE3 ABSPACK scaling algorithm.
;
_exptl_crystal_colour 'clear orangish yellow'
_exptl_crystal_colour_lustre clear
_exptl_crystal_colour_modifier orangish
_exptl_crystal_colour_primary yellow
_exptl_crystal_density_diffrn 5.096
_exptl_crystal_description prism
_exptl_crystal_F_000 3184
_exptl_crystal_size_max 1.75
_exptl_crystal_size_mid 0.04
_exptl_crystal_size_min 0.04
_refine_diff_density_max 0.956
_refine_diff_density_min -1.031
_refine_diff_density_rms 0.262
_refine_ls_abs_structure_details
;
 Flack x determined using 1630 quotients [(I+)-(I-)]/[(I+)+(I-)]
 (Parsons, Flack and Wagner, Acta Cryst. B69 (2013) 249-259).
;
_refine_ls_abs_structure_Flack 0.01(3)
_refine_ls_extinction_method none
_refine_ls_goodness_of_fit_ref 1.052
_refine_ls_hydrogen_treatment constr
_refine_ls_matrix_type full
_refine_ls_number_parameters 328
_refine_ls_number_reflns 4016
_refine_ls_number_restraints 62
_refine_ls_restrained_S_all 1.045
_refine_ls_R_factor_all 0.0277
_refine_ls_R_factor_gt 0.0246
_refine_ls_shift/su_max 0.001
_refine_ls_shift/su_mean 0.000
_refine_ls_structure_factor_coef Fsqd
_refine_ls_weighting_details 'w=1/[\s^2^(Fo^2^)+(0.0261P)^2^] where P=(Fo^2^+2Fc^2^)/3'
_refine_ls_weighting_scheme calc
_refine_ls_wR_factor_gt 0.0527
_refine_ls_wR_factor_ref 0.0548
_reflns_Friedel_coverage 0.844
_reflns_Friedel_fraction_full 0.898
_reflns_Friedel_fraction_max 0.898
_reflns_number_gt 3782
_reflns_number_total 4016
_reflns_threshold_expression 'I > 2\s(I)'
_cod_data_source_file d3dt00326d2.cif
_cod_data_source_block 1
_cod_original_formula_sum 'Ba2 H2 Ce I8 O25'
_cod_database_code 7712370
_shelx_shelxl_version_number 2018/3
_chemical_oxdiff_formula 'Ba Ce I O'
_shelx_space_group_comment
;
The symmetry employed for this shelxl refinement is uniquely defined
by the following loop, which should always be used as a source of
symmetry information in preference to the above space-group names.
They are only intended as comments.
;
_shelx_estimated_absorpt_t_max 0.574
_shelx_estimated_absorpt_t_min 0.015
_reflns_odcompleteness_completeness 99.43
_reflns_odcompleteness_iscentric 1
_reflns_odcompleteness_theta 24.97
_olex2_refinement_description
;
1. Restrained distances
 Ce1-H4A \\sim Ce1-H4B
 with sigma of 0.02
2. Uiso/Uaniso restraints and constraints
Uanis(O11) \\sim Ueq, Uanis(O5) \\sim Ueq, Uanis(O3) \\sim Ueq, Uanis(O2) \\sim
Ueq, Uanis(O23) \\sim Ueq, Uanis(O24) \\sim Ueq, Uanis(O15) \\sim Ueq,
Uanis(O14) \\sim Ueq: with sigma of 0.01 and sigma for terminal atoms of 0.02
Uanis(O3) \\sim Ueq, Uanis(O5) \\sim Ueq, Uanis(O23) \\sim Ueq, Uanis(O11)
\\sim Ueq, Uanis(O14) \\sim Ueq, Uanis(O15) \\sim Ueq, Uanis(O24) \\sim Ueq:
with sigma of 0.001 and sigma for terminal atoms of 0.002
Uanis(O20) \\sim Ueq, Uanis(O10) \\sim Ueq: with sigma of 0.001 and sigma for
terminal atoms of 0.002
3.a Free rotating group:
 O4(H4A,H4B)
;
_olex2_submission_special_instructions 'No special instructions were received'
_oxdiff_exptl_absorpt_empirical_details
;
Empirical correction (ABSPACK) includes:
- Absorption correction using spherical harmonics
- Frame scaling
;
_oxdiff_exptl_absorpt_empirical_full_max 1.733
_oxdiff_exptl_absorpt_empirical_full_min 0.742

loop_
_space_group_symop_operation_xyz
'x, y, z'
'-x, -y, z+1/2'
'x+1/2, -y+1/2, z'
'-x+1/2, y+1/2, z+1/2'

loop_
_atom_site_label
_atom_site_type_symbol
_atom_site_fract_x
_atom_site_fract_y
_atom_site_fract_z
_atom_site_U_iso_or_equiv
_atom_site_adp_type
_atom_site_occupancy
_atom_site_site_symmetry_order
_atom_site_calc_flag
_atom_site_refinement_flags_posn
_atom_site_refinement_flags_adp
_atom_site_refinement_flags_occupancy
_atom_site_disorder_assembly
_atom_site_disorder_group
Ce1 Ce 0.55574(6) 0.25576(8) 0.44625(5) 0.00553(18) Uani 1 1 d D . . . .
Ba1 Ba 0.67106(6) 0.25463(10) 0.75723(5) 0.0065(2) Uani 1 1 d . . . . .
Ba2 Ba 0.78060(6) 0.76247(10) 0.62808(5) 0.0072(2) Uani 1 1 d . . . . .
I1 I 0.38301(6) 0.24670(10) 0.30570(5) 0.0066(2) Uani 1 1 d . . . . .
I2 I 0.38282(6) 0.58923(11) 0.45566(5) 0.0058(2) Uani 1 1 d . . . . .
I3 I 0.49113(6) 0.07641(11) 0.61847(5) 0.0072(2) Uani 1 1 d . . . . .
I4 I 0.63313(6) 0.09240(10) 0.28286(5) 0.0070(2) Uani 1 1 d . . . . .
I5 I 0.73922(6) 0.24886(10) 0.57291(5) 0.0060(2) Uani 1 1 d . . . . .
I6 I 0.55068(6) 0.59888(11) 0.59845(5) 0.0066(2) Uani 1 1 d . . . . .
I7 I 0.56291(6) 0.60776(11) 0.29344(5) 0.0071(2) Uani 1 1 d . . . . .
I8 I 0.73255(6) 0.59426(11) 0.43016(5) 0.0064(2) Uani 1 1 d . . . . .
O1 O 0.3762(7) 0.1144(14) 0.2299(6) 0.017(3) Uani 1 1 d . . . . .
O2 O 0.4261(6) 0.4365(12) 0.2654(6) 0.012(2) Uani 1 1 d . U . . .
O3 O 0.4833(6) 0.1608(12) 0.3431(6) 0.008(2) Uani 1 1 d . U . . .
O4 O 0.5426(8) -0.0611(12) 0.4484(7) 0.021(3) Uani 1 1 d G . . . .
H4A H 0.551830 -0.104679 0.408110 0.031 Uiso 1 1 d DG U . . .
H4B H 0.490450 -0.092865 0.458790 0.031 Uiso 1 1 d DG U . . .
O5 O 0.4186(6) 0.3793(12) 0.4250(5) 0.008(2) Uani 1 1 d . U . . .
O6 O 0.3147(7) 0.5158(12) 0.5240(5) 0.012(2) Uani 1 1 d . . . . .
O7 O 0.3035(7) 0.6258(13) 0.3902(5) 0.010(2) Uani 1 1 d . . . . .
O8 O 0.4600(6) 0.1711(14) 0.5367(5) 0.012(3) Uani 1 1 d . . . . .
O9 O 0.3837(6) 0.0375(12) 0.6516(6) 0.013(3) Uani 1 1 d . . . . .
O10 O 0.5189(7) 0.2610(11) 0.6699(6) 0.011(2) Uani 1 1 d . U . . .
O11 O 0.7445(6) 0.0648(12) 0.2554(6) 0.009(2) Uani 1 1 d . U . . .
O12 O 0.6543(6) 0.1502(13) 0.3723(5) 0.012(2) Uani 1 1 d . . . . .
O13 O 0.6196(7) 0.2982(12) 0.2434(5) 0.012(2) Uani 1 1 d . . . . .
O14 O 0.7488(7) 0.1113(12) 0.6466(5) 0.007(2) Uani 1 1 d . U . . .
O15 O 0.6929(6) 0.4303(11) 0.6187(5) 0.006(2) Uani 1 1 d . U . . .
O16 O 0.6383(6) 0.1538(12) 0.5398(5) 0.008(2) Uani 1 1 d . . . . .
O17 O 0.4534(7) 0.7236(12) 0.5945(6) 0.010(2) Uani 1 1 d . . . . .
O18 O 0.5336(7) 0.4894(12) 0.5176(5) 0.009(2) Uani 1 1 d . . . . .
O19 O 0.6247(7) 0.7570(12) 0.5660(6) 0.013(3) Uani 1 1 d . . . . .
O20 O 0.5807(7) 0.4895(13) 0.3727(6) 0.012(2) Uani 1 1 d . U . . .
O21 O 0.6581(7) 0.7407(12) 0.2998(6) 0.012(2) Uani 1 1 d . . . . .
O22 O 0.4856(7) 0.7570(12) 0.3294(6) 0.011(3) Uani 1 1 d . . . . .
O23 O 0.6949(6) 0.3931(11) 0.4654(5) 0.008(2) Uani 1 1 d . U . . .
O24 O 0.8144(7) 0.6287(12) 0.4954(6) 0.012(2) Uani 1 1 d . U . . .
O25 O 0.7971(6) 0.5169(12) 0.3603(5) 0.010(2) Uani 1 1 d . . . . .

loop_
_atom_site_aniso_label
_atom_site_aniso_U_11
_atom_site_aniso_U_22
_atom_site_aniso_U_33
_atom_site_aniso_U_23
_atom_site_aniso_U_13
_atom_site_aniso_U_12
Ce1 0.0066(4) 0.0044(4) 0.0056(4) 0.0000(4) 0.0003(3) 0.0003(3)
Ba1 0.0066(4) 0.0066(4) 0.0064(5) 0.0000(3) -0.0002(4) 0.0010(3)
Ba2 0.0074(4) 0.0067(4) 0.0075(5) 0.0007(4) -0.0010(4) -0.0002(3)
I1 0.0066(5) 0.0053(4) 0.0078(6) -0.0007(4) -0.0003(4) -0.0012(3)
I2 0.0064(4) 0.0056(4) 0.0055(5) -0.0001(4) 0.0005(4) 0.0003(4)
I3 0.0080(5) 0.0059(4) 0.0078(6) -0.0005(4) 0.0017(4) -0.0010(3)
I4 0.0070(5) 0.0073(4) 0.0066(5) 0.0002(4) 0.0013(4) 0.0016(3)
I5 0.0066(5) 0.0048(5) 0.0066(6) 0.0004(4) 0.0001(4) 0.0002(3)
I6 0.0069(5) 0.0059(5) 0.0070(6) -0.0013(4) -0.0009(4) 0.0003(3)
I7 0.0055(5) 0.0063(5) 0.0095(6) 0.0018(4) -0.0014(4) -0.0009(3)
I8 0.0073(5) 0.0047(4) 0.0072(6) 0.0007(4) -0.0007(4) -0.0016(3)
O1 0.018(7) 0.022(6) 0.012(7) -0.013(5) -0.002(5) -0.001(5)
O2 0.012(5) 0.009(5) 0.014(6) 0.006(4) 0.002(5) -0.004(4)
O3 0.008(2) 0.009(2) 0.009(3) -0.0004(14) -0.0005(14) 0.0008(14)
O4 0.030(7) 0.016(6) 0.017(7) -0.006(6) -0.005(6) -0.005(5)
O5 0.008(3) 0.007(2) 0.008(3) -0.0007(14) -0.0003(14) 0.0008(14)
O6 0.017(6) 0.002(5) 0.016(7) 0.001(5) 0.006(5) -0.001(4)
O7 0.008(5) 0.014(5) 0.008(6) -0.001(4) -0.002(4) 0.002(4)
O8 0.008(6) 0.024(6) 0.006(7) 0.006(5) -0.001(4) -0.001(4)
O9 0.006(5) 0.015(6) 0.018(7) 0.000(5) 0.006(5) -0.005(4)
O10 0.011(3) 0.011(3) 0.011(3) -0.0011(14) -0.0003(14) -0.0005(14)
O11 0.008(2) 0.009(2) 0.009(3) -0.0005(14) 0.0010(14) 0.0006(14)
O12 0.014(6) 0.012(5) 0.009(6) -0.005(4) -0.003(5) 0.010(4)
O13 0.020(6) 0.005(5) 0.012(7) 0.001(4) 0.005(5) 0.004(4)
O14 0.007(3) 0.007(2) 0.006(3) 0.0000(14) 0.0002(14) 0.0002(14)
O15 0.006(2) 0.006(2) 0.006(2) -0.0005(14) 0.0001(14) 0.0007(14)
O16 0.009(5) 0.003(5) 0.013(6) -0.003(4) 0.002(4) -0.003(4)
O17 0.008(6) 0.011(5) 0.013(6) -0.007(5) 0.000(5) 0.001(4)
O18 0.015(6) 0.006(5) 0.005(6) -0.004(4) -0.005(4) 0.004(4)
O19 0.012(6) 0.009(5) 0.019(7) 0.009(5) -0.003(5) -0.003(4)
O20 0.012(3) 0.012(3) 0.011(3) 0.0007(14) 0.0000(14) 0.0002(14)
O21 0.007(6) 0.017(6) 0.013(7) -0.001(5) -0.004(5) -0.006(4)
O22 0.007(6) 0.015(6) 0.013(7) -0.002(5) -0.006(5) 0.000(4)
O23 0.008(3) 0.008(3) 0.008(3) 0.0012(14) 0.0002(14) -0.0005(14)
O24 0.012(3) 0.013(3) 0.012(3) 0.0004(14) -0.0006(14) 0.0002(14)
O25 0.012(6) 0.009(5) 0.010(6) -0.004(5) 0.001(5) 0.002(4)

loop_
_atom_type_symbol
_atom_type_description
_atom_type_scat_dispersion_real
_atom_type_scat_dispersion_imag
_atom_type_scat_source
Ba Ba -0.3244 2.2819 'International Tables Vol C Tables 4.2.6.8 and 6.1.1.4'
Ce Ce -0.2486 2.6331 'International Tables Vol C Tables 4.2.6.8 and 6.1.1.4'
H H 0.0000 0.0000 'International Tables Vol C Tables 4.2.6.8 and 6.1.1.4'
I I -0.4742 1.8119 'International Tables Vol C Tables 4.2.6.8 and 6.1.1.4'
O O 0.0106 0.0060 'International Tables Vol C Tables 4.2.6.8 and 6.1.1.4'

loop_
_exptl_crystal_face_index_h
_exptl_crystal_face_index_k
_exptl_crystal_face_index_l
_exptl_crystal_face_perp_dist
-4 -26 3 0.0180
2 -7 -11 0.9260
4 26 -3 0.0180
-2 7 11 0.8244
-11 -24 2 0.0180
2 -7 -11 0.9260
11 24 -2 0.0180
-2 7 11 0.8244
-16 -19 1 0.0180
2 -7 -11 0.9260
16 19 -1 0.0180
-2 7 11 0.8244
-20 -12 0 0.0180
2 -7 -11 0.9260
20 12 0 0.0180
-2 7 11 0.8244
-22 -4 -1 0.0180
2 -7 -11 0.9260
22 4 1 0.0180
-2 7 11 0.8244
-21 4 -2 0.0180
2 -7 -11 0.9260
21 -4 2 0.0180
-2 7 11 0.8244
-19 12 -2 0.0180
2 -7 -11 0.9260
19 -12 2 0.0180
-2 7 11 0.8244
-15 19 -3 0.0180
2 -7 -11 0.9260
15 -19 3 0.0180
-2 7 11 0.8244
-9 24 -3 0.0180
2 -7 -11 0.9260
9 -24 3 0.0180
-2 7 11 0.8244
-3 26 -3 0.0180
3 -7 -11 0.9260
3 -26 3 0.0180
-3 7 11 0.8244
4 26 -3 0.0180
3 -7 -11 0.9260
-4 -26 3 0.0180
-3 7 11 0.8244
10 24 -2 0.0180
3 -7 -11 0.9260
-10 -24 2 0.0180
-3 7 11 0.8244
16 19 -1 0.0180
3 -7 -11 0.9260
-16 -19 1 0.0180
-3 7 11 0.8244
20 12 0 0.0180
3 -7 -11 0.9260
-20 -12 0 0.0180
-3 7 11 0.8244
22 4 1 0.0180
3 -7 -11 0.9260
-22 -4 -1 0.0180
-3 7 11 0.8244
21 -4 2 0.0180
3 -7 -11 0.9260
-21 4 -2 0.0180
-3 7 11 0.8244
19 -12 3 0.0180
3 -7 -11 0.9260
-19 12 -3 0.0180
-3 7 11 0.8244
15 -19 3 0.0180
3 -7 -11 0.9260
-15 19 -3 0.0180
-3 7 11 0.8244
9 -24 3 0.0180
3 -7 -11 0.9260
-9 24 -3 0.0180
-3 7 11 0.8244
3 -26 3 0.0180
3 -7 -11 0.9260
-3 26 -3 0.0180
-3 7 11 0.8244

loop_
_geom_angle_atom_site_label_1
_geom_angle_atom_site_label_2
_geom_angle_atom_site_label_3
_geom_angle
_geom_angle_site_symmetry_1
_geom_angle_site_symmetry_3
_geom_angle_publ_flag
O3 Ce1 I4 46.8(2) . . ?
O3 Ce1 O4 70.6(4) . . ?
O3 Ce1 O23 132.3(3) . . ?
O4 Ce1 I4 71.9(3) . . ?
O5 Ce1 I4 106.7(2) . . ?
O5 Ce1 O3 64.3(3) . . ?
O5 Ce1 O4 109.8(4) . . ?
O5 Ce1 O8 71.9(3) . . ?
O5 Ce1 O23 129.5(3) . . ?
O8 Ce1 I4 138.5(3) . . ?
O8 Ce1 O3 103.8(3) . . ?
O8 Ce1 O4 70.2(4) . . ?
O8 Ce1 O23 123.8(3) . . ?
O12 Ce1 I4 24.3(3) . . ?
O12 Ce1 O3 70.7(4) . . ?
O12 Ce1 O4 72.5(4) . . ?
O12 Ce1 O5 130.1(4) . . ?
O12 Ce1 O8 141.7(4) . . ?
O12 Ce1 O16 90.1(4) . . ?
O12 Ce1 O18 140.4(4) . . ?
O12 Ce1 O20 77.8(4) . . ?
O12 Ce1 O23 70.4(4) . . ?
O16 Ce1 I4 112.2(2) . . ?
O16 Ce1 O3 141.8(3) . . ?
O16 Ce1 O4 72.1(4) . . ?
O16 Ce1 O5 139.2(3) . . ?
O16 Ce1 O8 70.9(3) . . ?
O16 Ce1 O23 63.6(3) . . ?
O18 Ce1 I4 148.2(3) . . ?
O18 Ce1 O3 132.1(3) . . ?
O18 Ce1 O4 139.9(4) . . ?
O18 Ce1 O5 69.5(3) . . ?
O18 Ce1 O8 71.9(4) . . ?
O18 Ce1 O16 83.5(3) . . ?
O18 Ce1 O20 76.8(3) . . ?
O18 Ce1 O23 71.9(3) . . ?
O20 Ce1 I4 71.9(3) . . ?
O20 Ce1 O3 79.2(4) . . ?
O20 Ce1 O4 143.0(4) . . ?
O20 Ce1 O5 73.8(3) . . ?
O20 Ce1 O8 139.8(4) . . ?
O20 Ce1 O16 130.0(3) . . ?
O20 Ce1 O23 66.6(3) . . ?
O23 Ce1 I4 90.0(2) . . ?
O23 Ce1 O4 120.7(4) . . ?
I5 Ba1 I7 116.41(3) . 2_665 ?
O1 Ba1 I5 83.6(2) 2_655 . ?
O1 Ba1 I7 94.3(2) 2_655 2_665 ?
O1 Ba1 O15 107.7(3) 2_655 . ?
O2 Ba1 I5 102.2(2) 2_665 . ?
O2 Ba1 I7 41.9(2) 2_665 2_665 ?
O2 Ba1 O1 134.0(3) 2_665 2_655 ?
O2 Ba1 O10 66.0(3) 2_665 . ?
O2 Ba1 O15 73.9(3) 2_665 . ?
O7 Ba1 I5 149.0(2) 2_665 . ?
O7 Ba1 I7 82.4(2) 2_665 2_665 ?
O7 Ba1 O1 121.3(3) 2_665 2_655 ?
O7 Ba1 O2 74.7(3) 2_665 2_665 ?
O7 Ba1 O10 130.8(3) 2_665 . ?
O7 Ba1 O15 130.9(3) 2_665 . ?
O7 Ba1 O22 70.5(3) 2_665 2_665 ?
O7 Ba1 O25 62.0(3) 2_665 4_645 ?
O10 Ba1 I5 70.5(2) . . ?
O10 Ba1 I7 48.7(2) . 2_665 ?
O10 Ba1 O1 73.7(3) . 2_655 ?
O10 Ba1 O15 64.1(3) . . ?
O11 Ba1 I5 82.3(2) 4_655 . ?
O11 Ba1 I7 101.4(2) 4_655 2_665 ?
O11 Ba1 O1 162.3(3) 4_655 2_655 ?
O11 Ba1 O2 60.0(3) 4_655 2_665 ?
O11 Ba1 O7 69.4(3) 4_655 2_665 ?
O11 Ba1 O10 111.1(3) 4_655 . ?
O11 Ba1 O15 62.4(3) 4_655 . ?
O11 Ba1 O21 65.7(3) 4_655 4_645 ?
O11 Ba1 O22 116.3(3) 4_655 2_665 ?
O11 Ba1 O25 121.2(3) 4_655 4_645 ?
O14 Ba1 I5 26.9(2) . . ?
O14 Ba1 I7 132.9(2) . 2_665 ?
O14 Ba1 O1 64.6(3) . 2_655 ?
O14 Ba1 O2 129.0(3) . 2_665 ?
O14 Ba1 O7 144.8(3) . 2_665 ?
O14 Ba1 O10 84.3(3) . . ?
O14 Ba1 O11 98.4(3) . 4_655 ?
O14 Ba1 O15 55.7(3) . . ?
O14 Ba1 O21 78.4(3) . 4_645 ?
O14 Ba1 O22 140.2(3) . 2_665 ?
O14 Ba1 O25 102.4(3) . 4_645 ?
O15 Ba1 I5 29.01(17) . . ?
O15 Ba1 I7 97.99(18) . 2_665 ?
O21 Ba1 I5 91.1(2) 4_645 . ?
O21 Ba1 I7 148.6(2) 4_645 2_665 ?
O21 Ba1 O1 104.1(3) 4_645 2_655 ?
O21 Ba1 O2 121.2(3) 4_645 2_665 ?
O21 Ba1 O7 66.4(3) 4_645 2_665 ?
O21 Ba1 O10 161.5(3) 4_645 . ?
O21 Ba1 O15 100.2(3) 4_645 . ?
O21 Ba1 O22 132.3(3) 4_645 2_665 ?
O21 Ba1 O25 65.8(3) 4_645 4_645 ?
O22 Ba1 I5 136.4(2) 2_665 . ?
O22 Ba1 I7 26.2(2) 2_665 2_665 ?
O22 Ba1 O1 81.3(3) 2_665 2_655 ?
O22 Ba1 O2 63.0(3) 2_665 2_665 ?
O22 Ba1 O10 66.0(3) 2_665 . ?
O22 Ba1 O15 123.7(3) 2_665 . ?
O25 Ba1 I5 129.3(2) 4_645 . ?
O25 Ba1 I7 102.9(2) 4_645 2_665 ?
O25 Ba1 O1 61.9(3) 4_645 2_655 ?
O25 Ba1 O2 128.5(3) 4_645 2_665 ?
O25 Ba1 O10 125.2(3) 4_645 . ?
O25 Ba1 O15 157.2(3) 4_645 . ?
O25 Ba1 O22 76.7(3) 4_645 2_665 ?
I4 Ba2 I6 110.49(3) 4_655 . ?
O1 Ba2 I4 82.84(19) 2_665 4_655 ?
O1 Ba2 I6 60.2(2) 2_665 . ?
O6 Ba2 I4 143.0(2) 3_565 4_655 ?
O6 Ba2 I6 106.4(2) 3_565 . ?
O6 Ba2 O1 113.8(3) 3_565 2_665 ?
O6 Ba2 O9 122.3(3) 3_565 3 ?
O6 Ba2 O11 170.8(3) 3_565 4_655 ?
O6 Ba2 O13 115.8(3) 3_565 4_655 ?
O6 Ba2 O14 60.3(3) 3_565 1_565 ?
O6 Ba2 O15 127.5(3) 3_565 . ?
O6 Ba2 O17 67.0(3) 3_565 3_565 ?
O6 Ba2 O24 61.6(3) 3_565 . ?
O9 Ba2 I4 49.5(2) 3 4_655 ?
O9 Ba2 I6 105.2(2) 3 . ?
O9 Ba2 O1 123.7(3) 3 2_665 ?
O9 Ba2 O11 60.6(3) 3 4_655 ?
O9 Ba2 O15 62.6(3) 3 . ?
O11 Ba2 I4 30.64(19) 4_655 4_655 ?
O11 Ba2 I6 80.06(19) 4_655 . ?
O11 Ba2 O1 63.2(3) 4_655 2_665 ?
O13 Ba2 I4 29.8(2) 4_655 4_655 ?
O13 Ba2 I6 133.0(2) 4_655 . ?
O13 Ba2 O1 83.7(3) 4_655 2_665 ?
O13 Ba2 O9 69.0(3) 4_655 3 ?
O13 Ba2 O11 55.9(3) 4_655 4_655 ?
O13 Ba2 O14 83.9(3) 4_655 1_565 ?
O13 Ba2 O15 113.6(3) 4_655 . ?
O13 Ba2 O17 69.2(3) 4_655 3_565 ?
O13 Ba2 O24 132.9(3) 4_655 . ?
O14 Ba2 I4 108.9(2) 1_565 4_655 ?
O14 Ba2 I6 100.7(2) 1_565 . ?
O14 Ba2 O1 60.3(3) 1_565 2_665 ?
O14 Ba2 O9 151.0(3) 1_565 3 ?
O14 Ba2 O11 112.5(3) 1_565 4_655 ?
O14 Ba2 O15 142.4(3) 1_565 . ?
O14 Ba2 O24 120.7(3) 1_565 . ?
O15 Ba2 I4 83.8(2) . 4_655 ?
O15 Ba2 I6 42.70(19) . . ?
O15 Ba2 O1 87.6(3) . 2_665 ?
O15 Ba2 O11 61.7(3) . 4_655 ?
O17 Ba2 I4 81.5(2) 3_565 4_655 ?
O17 Ba2 I6 151.6(2) 3_565 . ?
O17 Ba2 O1 148.2(3) 3_565 2_665 ?
O17 Ba2 O9 62.2(3) 3_565 3 ?
O17 Ba2 O11 110.4(3) 3_565 4_655 ?
O17 Ba2 O14 99.3(3) 3_565 1_565 ?
O17 Ba2 O15 117.8(3) 3_565 . ?
O17 Ba2 O24 67.7(3) 3_565 . ?
O19 Ba2 I4 135.2(2) . 4_655 ?
O19 Ba2 I6 25.4(2) . . ?
O19 Ba2 O1 67.4(3) . 2_665 ?
O19 Ba2 O6 81.3(3) . 3_565 ?
O19 Ba2 O9 123.5(3) . 3 ?
O19 Ba2 O11 104.5(3) . 4_655 ?
O19 Ba2 O13 150.8(3) . 4_655 ?
O19 Ba2 O14 85.2(3) . 1_565 ?
O19 Ba2 O15 63.1(3) . . ?
O19 Ba2 O17 139.6(4) . 3_565 ?
O19 Ba2 O24 75.5(3) . . ?
O24 Ba2 I4 124.3(2) . 4_655 ?
O24 Ba2 I6 84.8(2) . . ?
O24 Ba2 O1 142.8(3) . 2_665 ?
O24 Ba2 O9 74.9(3) . 3 ?
O24 Ba2 O11 126.4(3) . 4_655 ?
O24 Ba2 O15 72.5(3) . . ?
O1 I1 O2 98.1(5) . . ?
O1 I1 O3 99.3(5) . . ?
O2 I1 O3 99.4(4) . . ?
O5 I2 Ba2 132.1(3) . 3_465 ?
O6 I2 Ba2 38.5(3) . 3_465 ?
O6 I2 O5 97.4(4) . . ?
O7 I2 Ba2 106.8(3) . 3_465 ?
O7 I2 O5 96.8(4) . . ?
O7 I2 O6 100.2(5) . . ?
O9 I3 O8 98.0(5) . . ?
O9 I3 O10 99.0(5) . . ?
O10 I3 O8 102.6(5) . . ?
Ba2 I4 Ce1 137.12(3) 4_644 . ?
O11 I4 Ce1 127.8(3) . . ?
O11 I4 Ba2 55.9(3) . 4_644 ?
O11 I4 O12 98.1(5) . . ?
O12 I4 Ce1 30.4(3) . . ?
O12 I4 Ba2 130.3(3) . 4_644 ?
O13 I4 Ce1 91.0(3) . . ?
O13 I4 Ba2 49.1(3) . 4_644 ?
O13 I4 O11 95.2(4) . . ?
O13 I4 O12 101.8(5) . . ?
O14 I5 Ba1 42.8(3) . . ?
O14 I5 O15 96.4(4) . . ?
O14 I5 O16 96.0(5) . . ?
O14 I5 O23 165.9(4) . . ?
O15 I5 Ba1 54.0(3) . . ?
O15 I5 O16 98.9(4) . . ?
O15 I5 O23 86.9(4) . . ?
O16 I5 Ba1 95.9(3) . . ?
O16 I5 O23 69.9(4) . . ?
O23 I5 Ba1 136.7(2) . . ?
O17 I6 Ba2 127.0(3) . . ?
O17 I6 O18 95.7(5) . . ?
O17 I6 O19 98.1(5) . . ?
O18 I6 Ba2 115.2(3) . . ?
O19 I6 Ba2 39.8(4) . . ?
O19 I6 O18 96.6(5) . . ?
O20 I7 Ba1 116.2(3) . 2_664 ?
O21 I7 Ba1 128.0(3) . 2_664 ?
O21 I7 O20 96.5(5) . . ?
O21 I7 O22 97.8(5) . . ?
O22 I7 Ba1 43.0(3) . 2_664 ?
O22 I7 O20 95.9(5) . . ?
O23 I8 Ba1 136.9(3) . 4_654 ?
O24 I8 Ba1 106.9(3) . 4_654 ?
O24 I8 O23 95.1(5) . . ?
O25 I8 Ba1 40.6(3) . 4_654 ?
O25 I8 O23 99.8(4) . . ?
O25 I8 O24 101.2(5) . . ?
Ba1 O1 Ba2 102.1(3) 2_654 2_664 ?
I1 O1 Ba1 114.8(5) . 2_654 ?
I1 O1 Ba2 111.6(5) . 2_664 ?
I1 O2 Ba1 122.0(5) . 2_664 ?
I1 O3 Ce1 127.3(5) . . ?
Ce1 O4 H4A 111.4 . . ?
Ce1 O4 H4B 111.5 . . ?
H4A O4 H4B 104.5 . . ?
I2 O5 Ce1 125.5(5) . . ?
I2 O6 Ba2 117.4(4) . 3_465 ?
I2 O7 Ba1 128.3(5) . 2_664 ?
I3 O8 Ce1 126.4(5) . . ?
I3 O9 Ba2 126.1(5) . 3_455 ?
I3 O10 Ba1 120.1(4) . . ?
Ba1 O11 Ba2 122.5(4) 4_644 4_644 ?
I4 O11 Ba1 123.3(4) . 4_644 ?
I4 O11 Ba2 93.4(4) . 4_644 ?
I4 O12 Ce1 125.3(5) . . ?
I4 O13 Ba2 101.1(4) . 4_644 ?
Ba1 O14 Ba2 125.8(4) . 1_545 ?
I5 O14 Ba1 110.3(4) . . ?
I5 O14 Ba2 119.8(5) . 1_545 ?
Ba2 O15 Ba1 113.4(3) . . ?
I5 O15 Ba1 97.0(3) . . ?
I5 O15 Ba2 122.7(4) . . ?
I5 O16 Ce1 126.0(5) . . ?
I6 O17 Ba2 145.5(5) . 3_465 ?
I6 O18 Ce1 150.5(5) . . ?
I6 O19 Ba2 114.9(5) . . ?
I7 O20 Ce1 152.3(6) . . ?
I7 O21 Ba1 141.0(5) . 4_654 ?
I7 O22 Ba1 110.8(5) . 2_664 ?
Ce1 O23 I5 99.8(3) . . ?
I8 O23 Ce1 127.6(5) . . ?
I8 O23 I5 128.9(5) . . ?
I8 O24 Ba2 124.4(5) . . ?
I8 O25 Ba1 114.7(4) . 4_654 ?

loop_
_geom_bond_atom_site_label_1
_geom_bond_atom_site_label_2
_geom_bond_distance
_geom_bond_site_symmetry_2
_geom_bond_publ_flag
Ce1 I4 3.6452(14) . ?
Ce1 O3 2.426(10) . ?
Ce1 O4 2.507(10) . ?
Ce1 O5 2.375(10) . ?
Ce1 O8 2.402(10) . ?
Ce1 O12 2.262(10) . ?
Ce1 O16 2.371(11) . ?
Ce1 O18 2.335(10) . ?
Ce1 O20 2.369(11) . ?
Ce1 O23 2.443(10) . ?
Ba1 I5 3.7530(14) . ?
Ba1 I7 3.8519(12) 2_665 ?
Ba1 O1 3.048(11) 2_655 ?
Ba1 O2 2.867(10) 2_665 ?
Ba1 O7 2.791(11) 2_665 ?
Ba1 O10 2.912(11) . ?
Ba1 O11 2.774(10) 4_655 ?
Ba1 O14 2.720(10) . ?
Ba1 O15 3.059(10) . ?
Ba1 O21 2.779(11) 4_645 ?
Ba1 O22 2.809(11) 2_665 ?
Ba1 O25 2.794(10) 4_645 ?
Ba2 I4 3.5678(14) 4_655 ?
Ba2 I6 3.8348(13) . ?
Ba2 O1 3.287(11) 2_665 ?
Ba2 O6 2.733(10) 3_565 ?
Ba2 O9 2.891(10) 3 ?
Ba2 O11 2.960(11) 4_655 ?
Ba2 O13 2.747(10) 4_655 ?
Ba2 O14 2.817(9) 1_565 ?
Ba2 O15 2.957(9) . ?
Ba2 O17 2.760(10) 3_565 ?
Ba2 O19 2.704(11) . ?
Ba2 O24 2.846(11) . ?
I1 O1 1.815(10) . ?
I1 O2 1.818(9) . ?
I1 O3 1.846(10) . ?
I2 O5 1.845(9) . ?
I2 O6 1.798(10) . ?
I2 O7 1.797(10) . ?
I3 O8 1.829(10) . ?
I3 O9 1.814(10) . ?
I3 O10 1.820(10) . ?
I4 O11 1.822(10) . ?
I4 O12 1.836(10) . ?
I4 O13 1.809(10) . ?
I5 O14 1.809(10) . ?
I5 O15 1.834(9) . ?
I5 O16 1.852(10) . ?
I5 O23 2.485(10) . ?
I6 O17 1.803(10) . ?
I6 O18 1.820(10) . ?
I6 O19 1.810(10) . ?
I7 O20 1.829(11) . ?
I7 O21 1.814(10) . ?
I7 O22 1.821(10) . ?
I8 O23 1.825(9) . ?
I8 O24 1.819(11) . ?
I8 O25 1.799(10) . ?
O4 H4A 0.8702 . ?
O4 H4B 0.8705 . ?

loop_
_geom_torsion_atom_site_label_1
_geom_torsion_atom_site_label_2
_geom_torsion_atom_site_label_3
_geom_torsion_atom_site_label_4
_geom_torsion
_geom_torsion_site_symmetry_1
_geom_torsion_site_symmetry_2
_geom_torsion_site_symmetry_3
_geom_torsion_site_symmetry_4
_geom_torsion_publ_flag
Ce1 I4 O11 Ba1 100.4(5) . . . 4_644 ?
Ce1 I4 O11 Ba2 -126.5(2) . . . 4_644 ?
Ce1 I4 O13 Ba2 162.6(3) . . . 4_644 ?
Ba1 I5 O14 Ba2 158.6(8) . . . 1_545 ?
Ba1 I5 O15 Ba2 123.7(6) . . . . ?
Ba1 I5 O16 Ce1 130.6(5) . . . . ?
Ba1 I7 O20 Ce1 59.0(13) 2_664 . . . ?
Ba1 I7 O21 Ba1 -135.4(6) 2_664 . . 4_654 ?
Ba1 I8 O23 Ce1 -79.7(7) 4_654 . . . ?
Ba1 I8 O23 I5 126.3(5) 4_654 . . . ?
Ba1 I8 O24 Ba2 136.6(4) 4_654 . . . ?
Ba2 I2 O5 Ce1 -84.9(6) 3_465 . . . ?
Ba2 I2 O7 Ba1 140.6(5) 3_465 . . 2_664 ?
Ba2 I4 O11 Ba1 -133.1(7) 4_644 . . 4_644 ?
Ba2 I4 O12 Ce1 117.0(5) 4_644 . . . ?
Ba2 I6 O17 Ba2 -142.1(7) . . . 3_465 ?
Ba2 I6 O18 Ce1 70.0(12) . . . . ?
O1 I1 O2 Ba1 113.7(6) . . . 2_664 ?
O1 I1 O3 Ce1 177.9(6) . . . . ?
O2 I1 O1 Ba1 172.5(5) . . . 2_654 ?
O2 I1 O1 Ba2 -71.9(5) . . . 2_664 ?
O2 I1 O3 Ce1 78.0(7) . . . . ?
O3 I1 O1 Ba1 71.4(5) . . . 2_654 ?
O3 I1 O1 Ba2 -173.0(4) . . . 2_664 ?
O3 I1 O2 Ba1 -145.4(6) . . . 2_664 ?
O5 I2 O6 Ba2 157.6(5) . . . 3_465 ?
O5 I2 O7 Ba1 -81.5(6) . . . 2_664 ?
O6 I2 O5 Ce1 -103.6(6) . . . . ?
O6 I2 O7 Ba1 179.7(5) . . . 2_664 ?
O7 I2 O5 Ce1 155.1(6) . . . . ?
O7 I2 O6 Ba2 -104.1(5) . . . 3_465 ?
O8 I3 O9 Ba2 87.7(6) . . . 3_455 ?
O8 I3 O10 Ba1 -137.5(5) . . . . ?
O9 I3 O8 Ce1 -175.6(6) . . . . ?
O9 I3 O10 Ba1 122.1(5) . . . . ?
O10 I3 O8 Ce1 83.3(7) . . . . ?
O10 I3 O9 Ba2 -168.1(6) . . . 3_455 ?
O11 I4 O12 Ce1 168.5(6) . . . . ?
O11 I4 O13 Ba2 34.5(5) . . . 4_644 ?
O12 I4 O11 Ba1 93.1(6) . . . 4_644 ?
O12 I4 O11 Ba2 -133.8(4) . . . 4_644 ?
O12 I4 O13 Ba2 133.9(4) . . . 4_644 ?
O13 I4 O11 Ba1 -164.2(6) . . . 4_644 ?
O13 I4 O11 Ba2 -31.1(4) . . . 4_644 ?
O13 I4 O12 Ce1 71.4(7) . . . . ?
O14 I5 O15 Ba1 -6.3(4) . . . . ?
O14 I5 O15 Ba2 117.3(5) . . . . ?
O14 I5 O16 Ce1 173.6(6) . . . . ?
O15 I5 O14 Ba1 7.6(5) . . . . ?
O15 I5 O14 Ba2 166.2(5) . . . 1_545 ?
O15 I5 O16 Ce1 76.1(6) . . . . ?
O16 I5 O14 Ba1 -92.2(5) . . . . ?
O16 I5 O14 Ba2 66.5(5) . . . 1_545 ?
O16 I5 O15 Ba1 90.8(4) . . . . ?
O16 I5 O15 Ba2 -145.5(5) . . . . ?
O17 I6 O18 Ce1 -154.4(12) . . . . ?
O17 I6 O19 Ba2 141.1(5) . . . . ?
O18 I6 O17 Ba2 90.2(10) . . . 3_465 ?
O18 I6 O19 Ba2 -122.1(5) . . . . ?
O19 I6 O17 Ba2 -172.3(9) . . . 3_465 ?
O19 I6 O18 Ce1 106.8(12) . . . . ?
O20 I7 O21 Ba1 93.8(9) . . . 4_654 ?
O20 I7 O22 Ba1 -122.7(5) . . . 2_664 ?
O21 I7 O20 Ce1 -162.6(12) . . . . ?
O21 I7 O22 Ba1 139.9(5) . . . 2_664 ?
O22 I7 O20 Ce1 98.8(12) . . . . ?
O22 I7 O21 Ba1 -169.3(9) . . . 4_654 ?
O23 I5 O14 Ba1 -95.5(16) . . . . ?
O23 I5 O14 Ba2 63.1(18) . . . 1_545 ?
O23 I5 O15 Ba1 159.9(3) . . . . ?
O23 I5 O15 Ba2 -76.4(5) . . . . ?
O23 I5 O16 Ce1 -7.2(5) . . . . ?
O23 I8 O24 Ba2 -80.8(6) . . . . ?
O23 I8 O25 Ba1 159.8(4) . . . 4_654 ?
O24 I8 O23 Ce1 158.8(6) . . . . ?
O24 I8 O23 I5 4.8(7) . . . . ?
O24 I8 O25 Ba1 -103.0(5) . . . 4_654 ?
O25 I8 O23 Ce1 -98.9(6) . . . . ?
O25 I8 O23 I5 107.1(6) . . . . ?
O25 I8 O24 Ba2 178.1(5) . . . . ?

loop_
_exptl_oxdiff_crystal_face_indexfrac_h
_exptl_oxdiff_crystal_face_indexfrac_k
_exptl_oxdiff_crystal_face_indexfrac_l
_exptl_oxdiff_crystal_face_x
_exptl_oxdiff_crystal_face_y
_exptl_oxdiff_crystal_face_z
-4.1281 -26.1846 2.7425 0.2326 0.9725 -0.0093
2.4718 -7.4344 -10.6291 0.0010 0.0093 1.0000
4.1281 26.1846 -2.7425 -0.2326 -0.9725 0.0093
-2.4718 7.4344 10.6291 -0.0010 -0.0093 -1.0000
-10.5135 -23.5982 2.0648 -0.0793 0.9968 -0.0092
2.4170 -7.3975 -10.6366 -0.0019 0.0090 1.0000
10.5135 23.5982 -2.0648 0.0793 -0.9968 0.0092
-2.4170 7.3975 10.6366 0.0019 -0.0090 -1.0000
-15.8719 -18.6954 1.1945 -0.3835 0.9235 -0.0090
2.3746 -7.3412 -10.6454 -0.0046 0.0079 1.0000
15.8719 18.6954 -1.1945 0.3835 -0.9235 0.0090
-2.3746 7.3412 10.6454 0.0046 -0.0079 -1.0000
-19.6791 -11.9560 0.2170 -0.6501 0.7598 -0.0089
2.3490 -7.2712 -10.6547 -0.0068 0.0059 1.0000
19.6791 11.9560 -0.2170 0.6501 -0.7598 0.0089
-2.3490 7.2712 10.6547 0.0068 -0.0059 -1.0000
-21.5621 -4.0399 -0.7723 -0.8531 0.5217 -0.0088
2.3425 -7.1942 -10.6636 -0.0082 0.0034 1.0000
21.5621 4.0399 0.7723 0.8531 -0.5217 0.0088
-2.3425 7.1942 10.6636 0.0082 -0.0034 -1.0000
-21.3369 4.2782 -1.6764 -0.9725 0.2326 -0.0087
2.3559 -7.1177 -10.6712 -0.0089 0.0005 1.0000
21.3369 -4.2782 1.6764 0.9725 -0.2326 0.0087
-2.3559 7.1177 10.6712 0.0089 -0.0005 -1.0000
-19.0253 12.1840 -2.4068 -0.9968 -0.0793 -0.0087
2.3878 -7.0494 -10.6768 -0.0086 -0.0024 1.0000
19.0253 -12.1840 2.4068 0.9968 0.0793 0.0087
-2.3878 7.0494 10.6768 0.0086 0.0024 -1.0000
-14.8536 18.9036 -2.8920 -0.9235 -0.3835 -0.0088
2.4350 -6.9958 -10.6798 -0.0074 -0.0051 1.0000
14.8536 -18.9036 2.8920 0.9235 0.3835 0.0088
-2.4350 6.9958 10.6798 0.0074 0.0051 -1.0000
-9.2303 23.7793 -3.0845 -0.7598 -0.6501 -0.0088
2.4930 -6.9622 -10.6800 -0.0054 -0.0072 1.0000
9.2303 -23.7793 3.0845 0.7598 0.6501 0.0088
-2.4930 6.9622 10.6800 0.0054 0.0072 -1.0000
-2.7058 26.3337 -2.9656 -0.5217 -0.8531 -0.0090
2.5561 -6.9519 -10.6772 -0.0029 -0.0087 1.0000
2.7058 -26.3337 2.9656 0.5217 0.8531 0.0090
-2.5561 6.9519 10.6772 0.0029 0.0087 -1.0000
4.0814 26.3169 -2.5467 -0.2326 -0.9725 -0.0091
2.6181 -6.9658 -10.6719 -0.0001 -0.0093 1.0000
-4.0814 -26.3169 2.5467 0.2326 0.9725 0.0091
-2.6181 6.9658 10.6719 0.0001 0.0093 -1.0000
10.4667 23.7306 -1.8690 0.0793 -0.9968 -0.0092
2.6730 -7.0028 -10.6644 0.0028 -0.0090 1.0000
-10.4667 -23.7306 1.8690 -0.0793 0.9968 0.0092
-2.6730 7.0028 10.6644 -0.0028 0.0090 -1.0000
15.8252 18.8277 -0.9988 0.3835 -0.9235 -0.0094
2.7153 -7.0590 -10.6556 0.0055 -0.0079 1.0000
-15.8252 -18.8277 0.9988 -0.3835 0.9235 0.0094
-2.7153 7.0590 10.6556 -0.0055 0.0079 -1.0000
19.6323 12.0884 -0.0212 0.6501 -0.7598 -0.0095
2.7409 -7.1290 -10.6463 0.0077 -0.0059 1.0000
-19.6323 -12.0884 0.0212 -0.6501 0.7598 0.0095
-2.7409 7.1290 10.6463 -0.0077 0.0059 -1.0000
21.5154 4.1722 0.9681 0.8531 -0.5217 -0.0096
2.7474 -7.2061 -10.6374 0.0092 -0.0034 1.0000
-21.5154 -4.1722 -0.9681 -0.8531 0.5217 0.0096
-2.7474 7.2061 10.6374 -0.0092 0.0034 -1.0000
21.2901 -4.1458 1.8721 0.9725 -0.2326 -0.0096
2.7340 -7.2825 -10.6298 0.0098 -0.0005 1.0000
-21.2901 4.1458 -1.8721 -0.9725 0.2326 0.0096
-2.7340 7.2825 10.6298 -0.0098 0.0005 -1.0000
18.9785 -12.0516 2.6025 0.9968 0.0793 -0.0096
2.7022 -7.3508 -10.6242 0.0095 0.0024 1.0000
-18.9785 12.0516 -2.6025 -0.9968 -0.0793 0.0096
-2.7022 7.3508 10.6242 -0.0095 -0.0024 -1.0000
14.8068 -18.7712 3.0878 0.9235 0.3835 -0.0096
2.6549 -7.4044 -10.6212 0.0083 0.0051 1.0000
-14.8068 18.7712 -3.0878 -0.9235 -0.3835 0.0096
-2.6549 7.4044 10.6212 -0.0083 -0.0051 -1.0000
9.1835 -23.6469 3.2803 0.7598 0.6501 -0.0095
2.5969 -7.4381 -10.6211 0.0064 0.0072 1.0000
-9.1835 23.6469 -3.2803 -0.7598 -0.6501 0.0095
-2.5969 7.4381 10.6211 -0.0064 -0.0072 -1.0000
2.6590 -26.2014 3.1613 0.5217 0.8531 -0.0094
2.5338 -7.4484 -10.6238 0.0038 0.0087 1.0000
-2.6590 26.2014 -3.1613 -0.5217 -0.8531 0.0094
-2.5338 7.4484 10.6238 -0.0038 -0.0087 -1.0000
